data_1572329
loop_
_publ_author_name
'Scholes, Abbie M.'
'Kershaw Cook, Laurence J.'
'Szczypi&#x144;ski, Filip T'
'Luzyanin, Konstantin V.'
'Egleston, Benjamin D.'
'Greenaway, Rebecca L.'
'Slater, Anna G.'

_publ_section_title
;
 Dynamic and solid-state behaviour of bromoisotrianglimine.
;
_journal_issue 35
_journal_name_full 'Chemical science'
_journal_page_first 14254
_journal_page_last 14263
_journal_paper_doi 10.1039/d4sc04207g
_journal_volume 15
_journal_year 2024
_chemical_formula_moiety 'C42 H45 Br3 N6, 0.95(C H2 Cl2)'
_chemical_formula_sum 'C42.95 H46.9 Br3 Cl1.9 N6'
_chemical_formula_weight 954.25
_space_group_crystal_system monoclinic
_space_group_IT_number 15
_space_group_name_Hall '-C 2yc'
_space_group_name_H-M_alt 'C 1 2/c 1'
_atom_sites_solution_hydrogens geom
_audit_creation_date 2022-11-11
_audit_creation_method
;
Olex2 1.3
(compiled 2020.11.12 svn.r5f609507 for OlexSys, GUI svn.r6408)
;
_audit_update_record
;
2023-12-07 deposited with the CCDC.	2024-07-29 downloaded from the CCDC.
;
_cell_angle_alpha 90
_cell_angle_beta 123.990(8)
_cell_angle_gamma 90
_cell_formula_units_Z 8
_cell_length_a 31.5459(17)
_cell_length_b 14.3588(3)
_cell_length_c 23.7813(12)
_cell_measurement_reflns_used 12699
_cell_measurement_temperature 100.01(10)
_cell_measurement_theta_max 25.4960
_cell_measurement_theta_min 1.5530
_cell_volume 8931.5(11)
_computing_cell_refinement 'CrysAlisPro 1.171.40.53 (Rigaku OD, 2019)'
_computing_data_collection 'CrysAlisPro 1.171.40.53 (Rigaku OD, 2019)'
_computing_data_reduction 'CrysAlisPro 1.171.40.53 (Rigaku OD, 2019)'
_computing_molecular_graphics 'Olex2 1.3 (Dolomanov et al., 2009)'
_computing_publication_material 'Olex2 1.3 (Dolomanov et al., 2009)'
_computing_structure_refinement 'SHELXL 2018/3 (Sheldrick, 2015)'
_computing_structure_solution 'ShelXT (Sheldrick, 2015)'
_diffrn_ambient_environment N~2~
_diffrn_ambient_temperature 100.01(10)
_diffrn_detector 'Hybrid Pixel Array Detector'
_diffrn_detector_area_resol_mean 10.0000
_diffrn_measured_fraction_theta_full 1.000
_diffrn_measured_fraction_theta_max 0.985
_diffrn_measurement_details
;
List of Runs (angles in degrees, time in seconds):

  # Type    Start    End  Width  t~exp~   \w     \q     \k     \f   Frames
#--------------------------------------------------------------------------
  1  \w    -19.00   7.00   1.00  110.00    --    5.00 -33.00  42.00   26
  2  \w    -19.00   6.00   1.00  110.00    --    5.00  33.00-158.00   25
  3  \w    -50.00  70.00   1.00  110.00    --  -15.00  33.00-158.00  120
  4  \w    -39.00 -14.00   1.00  110.00    --  -15.00 -33.00  42.00   25
  5  \w    -55.00  73.00   1.00  110.00    --  -15.00  68.00-120.00  128
  6  \w   -104.00  25.00   1.00  110.00    --  -15.00 -68.00 -90.00  129
  7  \w    -45.00  74.00   1.00  110.00    --  -15.00  57.00 -60.00  119
;
_diffrn_measurement_device 'four-circle diffractometer'
_diffrn_measurement_device_type 'XtaLAB AFC12 (RCD3): Kappa single'
_diffrn_measurement_method '\w scans'
_diffrn_orient_matrix_type 'CrysAlisPro convention (1999,Acta A55,543-557)'
_diffrn_orient_matrix_UB_11 0.0250885000
_diffrn_orient_matrix_UB_12 -0.0111413000
_diffrn_orient_matrix_UB_13 0.0277221000
_diffrn_orient_matrix_UB_21 -0.0057634000
_diffrn_orient_matrix_UB_22 0.0178420000
_diffrn_orient_matrix_UB_23 0.0228219000
_diffrn_orient_matrix_UB_31 -0.0085617000
_diffrn_orient_matrix_UB_32 -0.0446690000
_diffrn_orient_matrix_UB_33 0.0021627000
_diffrn_radiation_monochromator mirror
_diffrn_radiation_probe x-ray
_diffrn_radiation_type 'Mo K\a'
_diffrn_radiation_wavelength 0.71073
_diffrn_reflns_av_R_equivalents 0.0761
_diffrn_reflns_av_unetI/netI 0.0716
_diffrn_reflns_Laue_measured_fraction_full 1.000
_diffrn_reflns_Laue_measured_fraction_max 0.985
_diffrn_reflns_limit_h_max 40
_diffrn_reflns_limit_h_min -39
_diffrn_reflns_limit_k_max 18
_diffrn_reflns_limit_k_min -18
_diffrn_reflns_limit_l_max 30
_diffrn_reflns_limit_l_min -30
_diffrn_reflns_number 52536
_diffrn_reflns_point_group_measured_fraction_full 1.000
_diffrn_reflns_point_group_measured_fraction_max 0.985
_diffrn_reflns_theta_full 25.242
_diffrn_reflns_theta_max 27.503
_diffrn_reflns_theta_min 1.557
_diffrn_source 'Rotating-anode X-ray tube'
_diffrn_source_type 'Rigaku 007HF (Mo) X-ray Source'
_exptl_absorpt_coefficient_mu 2.860
_exptl_absorpt_correction_T_max 1.00000
_exptl_absorpt_correction_T_min 0.76891
_exptl_absorpt_correction_type multi-scan
_exptl_absorpt_process_details
;
CrysAlisPro 1.171.40.53 (Rigaku Oxford Diffraction, 2019)
Empirical absorption correction using spherical harmonics,
 implemented in SCALE3 ABSPACK scaling algorithm.
;
_exptl_crystal_colour colourless
_exptl_crystal_colour_primary colourless
_exptl_crystal_density_diffrn 1.419
_exptl_crystal_description needle
_exptl_crystal_F_000 3871
_exptl_crystal_preparation
;
Slow vapour diffusion of 1,4-dioxane into a 1:1 stoichiometric ratio of the RR- and SS- enantiomers
containing a mixture of the [3+3] and [2+2] macrocyclic forms.
;
_exptl_crystal_size_max 0.14
_exptl_crystal_size_mid 0.04
_exptl_crystal_size_min 0.02
_refine_diff_density_max 1.247
_refine_diff_density_min -0.733
_refine_diff_density_rms 0.114
_refine_ls_extinction_method none
_refine_ls_goodness_of_fit_ref 1.086
_refine_ls_hydrogen_treatment constr
_refine_ls_matrix_type full
_refine_ls_number_parameters 514
_refine_ls_number_reflns 10122
_refine_ls_number_restraints 20
_refine_ls_restrained_S_all 1.087
_refine_ls_R_factor_all 0.1053
_refine_ls_R_factor_gt 0.0661
_refine_ls_shift/su_max 0.001
_refine_ls_shift/su_mean 0.000
_refine_ls_structure_factor_coef Fsqd
_refine_ls_weighting_details 'w=1/[\s^2^(Fo^2^)+(0.0630P)^2^+56.1909P] where P=(Fo^2^+2Fc^2^)/3'
_refine_ls_weighting_scheme calc
_refine_ls_wR_factor_gt 0.1500
_refine_ls_wR_factor_ref 0.1653
_reflns_Friedel_coverage 0.000
_reflns_number_gt 7097
_reflns_number_total 10122
_reflns_threshold_expression 'I > 2\s(I)'
_cod_data_source_file d4sc04207g2.cif
_cod_data_source_block 33-rac_dcm_ams371-3_dcmdiox_100k_needle_1
_cod_depositor_comments 'Adding full bibliography for 1572326--1572335.cif.'
_cod_original_cell_volume 8931.4(10)
_cod_original_formula_sum 'C42.95 H46.90 Br3 Cl1.90 N6'
_cod_database_code 1572329
_shelx_shelxl_version_number 2018/3
_chemical_oxdiff_formula 'C42 H45 Br3  N6'
_shelx_space_group_comment
;
The symmetry employed for this shelxl refinement is uniquely defined
by the following loop, which should always be used as a source of
symmetry information in preference to the above space-group names.
They are only intended as comments.
;
_shelx_estimated_absorpt_t_max 0.945
_shelx_estimated_absorpt_t_min 0.690
_reflns_odcompleteness_completeness 99.93
_reflns_odcompleteness_iscentric 1
_reflns_odcompleteness_theta 26.32
_olex2_refinement_description
;
1. Fixed Uiso
 At 1.2 times of:
  All C(H) groups, All C(H,H) groups
2. Restrained distances
 Cl53-Cl54
 2.8 with sigma of 0.02
 C52-Cl53 = C52-Cl54
 1.75 with sigma of 0.01
 C55-Cl56 = C55-Cl57
 1.75 with sigma of 0.01
 Cl56-Cl57
 2.8 with sigma of 0.02
3. Rigid body (RIGU) restrains
 Cl57, C55, Cl56
 with sigma for 1-2 distances of 0.004 and sigma for 1-3 distances of 0.004
 Cl53, C52, Cl54
 with sigma for 1-2 distances of 0.004 and sigma for 1-3 distances of 0.004
4. Others
 Fixed Sof: Cl53(0.45) Cl54(0.45) C52(0.45) H52A(0.45) H52B(0.45) C55(0.5)
 H55A(0.5) H55B(0.5) Cl57(0.5) Cl56(0.5)
5.a Ternary CH refined with riding coordinates:
 C27(H27), C28(H28), C11(H11), C45(H45), C10(H10), C44(H44)
5.b Secondary CH2 refined with riding coordinates:
 C15(H15A,H15B), C12(H12A,H12B), C47(H47A,H47B), C14(H14A,H14B), C13(H13A,
 H13B), C30(H30A,H30B), C46(H46A,H46B), C48(H48A,H48B), C32(H32A,H32B),
 C49(H49A,H49B), C31(H31A,H31B), C29(H29A,H29B), C52(H52A,H52B), C55(H55A,H55B)
5.c Aromatic/amide H refined with riding coordinates:
 C20(H20), C25(H25), C17(H17), C22(H22), C5(H5), C34(H34), C42(H42), C41(H41),
 C24(H24), C7(H7), C8(H8), C3(H3), C39(H39), C37(H37), C51(H51)
;
_olex2_date_sample_data_collection 2022-02-11
_olex2_submission_original_sample_id 'AMS371-3 DCM Diox 100 K Needs'
_olex2_submission_special_instructions 'No special instructions were received'
_oxdiff_exptl_absorpt_empirical_details
;
Empirical correction (ABSPACK) includes:
- Absorption correction using spherical harmonics
- Frame scaling
;
_oxdiff_exptl_absorpt_empirical_full_max 1.240
_oxdiff_exptl_absorpt_empirical_full_min 0.802

loop_
_space_group_symop_operation_xyz
'x, y, z'
'-x, y, -z+1/2'
'x+1/2, y+1/2, z'
'-x+1/2, y+1/2, -z+1/2'
'-x, -y, -z'
'x, -y, z-1/2'
'-x+1/2, -y+1/2, -z'
'x+1/2, -y+1/2, z-1/2'

loop_
_atom_site_label
_atom_site_type_symbol
_atom_site_fract_x
_atom_site_fract_y
_atom_site_fract_z
_atom_site_U_iso_or_equiv
_atom_site_adp_type
_atom_site_occupancy
_atom_site_site_symmetry_order
_atom_site_calc_flag
_atom_site_refinement_flags_posn
_atom_site_refinement_flags_adp
_atom_site_refinement_flags_occupancy
_atom_site_disorder_assembly
_atom_site_disorder_group
Br18 Br 0.72031(2) 0.43115(4) 0.91388(3) 0.03752(16) Uani 1 1 d . . . . .
Br35 Br 0.59810(2) 0.92163(4) 0.77929(3) 0.03451(15) Uani 1 1 d . . . . .
Br1 Br 0.44227(2) 0.60130(4) 0.78770(3) 0.03625(16) Uani 1 1 d . . . . .
N9 N 0.43179(15) 0.3225(3) 0.6220(2) 0.0217(8) Uani 1 1 d . . . . .
N16 N 0.52469(15) 0.2376(3) 0.6508(2) 0.0212(8) Uani 1 1 d . . . . .
N33 N 0.67516(15) 0.6799(3) 0.6217(2) 0.0246(9) Uani 1 1 d . . . . .
N43 N 0.45663(16) 0.8568(3) 0.5100(2) 0.0269(9) Uani 1 1 d . . . . .
N26 N 0.70511(15) 0.4956(3) 0.6775(2) 0.0233(9) Uani 1 1 d . . . . .
N50 N 0.37883(17) 0.7331(3) 0.4890(2) 0.0294(10) Uani 1 1 d . . . . .
C20 C 0.68920(19) 0.4287(3) 0.7766(2) 0.0247(10) Uani 1 1 d . . . . .
H20 H 0.718928 0.465246 0.792232 0.030 Uiso 1 1 calc R U . . .
C19 C 0.67787(19) 0.3972(3) 0.8212(2) 0.0249(11) Uani 1 1 d . . . . .
C27 C 0.71262(18) 0.5296(3) 0.6261(2) 0.0215(10) Uani 1 1 d . . . . .
H27 H 0.681550 0.515620 0.580038 0.026 Uiso 1 1 calc R U . . .
C21 C 0.65637(19) 0.4064(3) 0.7077(2) 0.0230(10) Uani 1 1 d . . . . .
C38 C 0.54370(19) 0.8138(3) 0.5889(3) 0.0248(11) Uani 1 1 d . . . . .
C25 C 0.66708(19) 0.4424(3) 0.6585(2) 0.0231(10) Uani 1 1 d . . . . .
H25 H 0.645286 0.425465 0.612012 0.028 Uiso 1 1 calc R U . . .
C15 C 0.38574(17) 0.1759(3) 0.5772(3) 0.0230(10) Uani 1 1 d . . . . .
H15A H 0.387371 0.168901 0.619756 0.028 Uiso 1 1 calc R U . . .
H15B H 0.353609 0.208908 0.544011 0.028 Uiso 1 1 calc R U . . .
C28 C 0.72132(17) 0.6352(3) 0.6343(2) 0.0221(10) Uani 1 1 d . . . . .
H28 H 0.750752 0.649496 0.681515 0.027 Uiso 1 1 calc R U . . .
C17 C 0.55698(18) 0.2617(3) 0.7110(2) 0.0216(10) Uani 1 1 d . . . . .
H17 H 0.551782 0.242271 0.744906 0.026 Uiso 1 1 calc R U . . .
C40 C 0.63363(19) 0.7742(3) 0.6606(3) 0.0244(11) Uani 1 1 d . . . . .
C11 C 0.48147(17) 0.1821(3) 0.6397(2) 0.0196(10) Uani 1 1 d . . . . .
H11 H 0.485394 0.173405 0.684122 0.024 Uiso 1 1 calc R U . . .
C22 C 0.61340(18) 0.3521(3) 0.6857(2) 0.0221(10) Uani 1 1 d . . . . .
H22 H 0.590976 0.337191 0.638981 0.027 Uiso 1 1 calc R U . . .
C23 C 0.60298(18) 0.3191(3) 0.7323(2) 0.0213(10) Uani 1 1 d . . . . .
C5 C 0.40822(19) 0.5663(3) 0.5711(3) 0.0248(10) Uani 1 1 d . . . . .
H5 H 0.400630 0.558812 0.526675 0.030 Uiso 1 1 calc R U . . .
C45 C 0.36635(19) 0.8216(3) 0.4519(2) 0.0254(11) Uani 1 1 d . . . . .
H45 H 0.363793 0.871578 0.479208 0.030 Uiso 1 1 calc R U . . .
C12 C 0.48082(19) 0.0867(3) 0.6109(3) 0.0242(11) Uani 1 1 d . . . . .
H12A H 0.513013 0.053321 0.643327 0.029 Uiso 1 1 calc R U . . .
H12B H 0.478663 0.094761 0.567984 0.029 Uiso 1 1 calc R U . . .
C34 C 0.67859(18) 0.7259(3) 0.6691(3) 0.0245(11) Uani 1 1 d . . . . .
H34 H 0.710701 0.729844 0.711450 0.029 Uiso 1 1 calc R U . . .
C10 C 0.43126(18) 0.2341(3) 0.5910(2) 0.0218(10) Uani 1 1 d . . . . .
H10 H 0.427984 0.246447 0.547341 0.026 Uiso 1 1 calc R U . . .
C6 C 0.40553(19) 0.6542(3) 0.5936(3) 0.0256(11) Uani 1 1 d . . . . .
C42 C 0.49479(19) 0.8104(3) 0.5223(3) 0.0251(11) Uani 1 1 d . . . . .
H42 H 0.491883 0.772227 0.487612 0.030 Uiso 1 1 calc R U . . .
C41 C 0.63741(19) 0.8187(3) 0.7148(3) 0.0272(11) Uani 1 1 d . . . . .
H41 H 0.669085 0.820879 0.757755 0.033 Uiso 1 1 calc R U . . .
C24 C 0.63551(18) 0.3409(3) 0.8005(2) 0.0238(10) Uani 1 1 d . . . . .
H24 H 0.629101 0.317819 0.832476 0.029 Uiso 1 1 calc R U . . .
C47 C 0.3029(2) 0.9051(4) 0.3445(3) 0.0323(12) Uani 1 1 d . . . . .
H47A H 0.270292 0.898352 0.299594 0.039 Uiso 1 1 calc R U . . .
H47B H 0.298504 0.955189 0.369474 0.039 Uiso 1 1 calc R U . . .
C44 C 0.40891(19) 0.8468(3) 0.4426(2) 0.0266(11) Uani 1 1 d . . . . .
H44 H 0.412853 0.795992 0.417075 0.032 Uiso 1 1 calc R U . . .
C2 C 0.4295(2) 0.5877(3) 0.7001(3) 0.0263(11) Uani 1 1 d . . . . .
C7 C 0.41608(19) 0.6646(3) 0.6584(3) 0.0276(11) Uani 1 1 d . . . . .
H7 H 0.414065 0.724360 0.673967 0.033 Uiso 1 1 calc R U . . .
C8 C 0.42333(19) 0.3962(3) 0.5878(3) 0.0229(10) Uani 1 1 d . . . . .
H8 H 0.417664 0.391527 0.544195 0.027 Uiso 1 1 calc R U . . .
C14 C 0.38519(19) 0.0796(3) 0.5495(3) 0.0284(11) Uani 1 1 d . . . . .
H14A H 0.356438 0.042801 0.543629 0.034 Uiso 1 1 calc R U . . .
H14B H 0.379898 0.086193 0.504560 0.034 Uiso 1 1 calc R U . . .
C4 C 0.42204(18) 0.4889(3) 0.6136(2) 0.0221(10) Uani 1 1 d . . . . .
C3 C 0.43293(19) 0.4997(3) 0.6786(3) 0.0245(11) Uani 1 1 d . . . . .
H3 H 0.442585 0.447515 0.707927 0.029 Uiso 1 1 calc R U . . .
C39 C 0.58690(19) 0.7715(3) 0.5982(3) 0.0249(11) Uani 1 1 d . . . . .
H39 H 0.584406 0.740318 0.561189 0.030 Uiso 1 1 calc R U . . .
C37 C 0.5474(2) 0.8580(3) 0.6440(3) 0.0248(11) Uani 1 1 d . . . . .
H37 H 0.518255 0.886025 0.639220 0.030 Uiso 1 1 calc R U . . .
C13 C 0.43521(19) 0.0287(3) 0.5975(3) 0.0270(11) Uani 1 1 d . . . . .
H13A H 0.434849 -0.031923 0.577391 0.032 Uiso 1 1 calc R U . . .
H13B H 0.438791 0.016393 0.640904 0.032 Uiso 1 1 calc R U . . .
C30 C 0.77920(19) 0.6230(4) 0.5929(3) 0.0318(12) Uani 1 1 d . . . . .
H30A H 0.784786 0.646623 0.558399 0.038 Uiso 1 1 calc R U . . .
H30B H 0.810031 0.637383 0.638287 0.038 Uiso 1 1 calc R U . . .
C51 C 0.39051(19) 0.7367(3) 0.5489(3) 0.0261(11) Uani 1 1 d . . . . .
H51 H 0.389656 0.795567 0.566465 0.031 Uiso 1 1 calc R U . . .
C36 C 0.5942(2) 0.8600(3) 0.7053(3) 0.0251(11) Uani 1 1 d . . . . .
C46 C 0.3152(2) 0.8139(3) 0.3837(3) 0.0311(12) Uani 1 1 d . . . . .
H46A H 0.287921 0.799453 0.390887 0.037 Uiso 1 1 calc R U . . .
H46B H 0.316694 0.762585 0.357013 0.037 Uiso 1 1 calc R U . . .
C48 C 0.3451(2) 0.9319(4) 0.3351(3) 0.0362(13) Uani 1 1 d . . . . .
H48A H 0.336938 0.992780 0.311689 0.043 Uiso 1 1 calc R U . . .
H48B H 0.347173 0.884897 0.306237 0.043 Uiso 1 1 calc R U . . .
C32 C 0.7591(2) 0.4797(4) 0.6350(3) 0.0285(11) Uani 1 1 d . . . . .
H32A H 0.789118 0.488685 0.682018 0.034 Uiso 1 1 calc R U . . .
H32B H 0.752015 0.412106 0.627355 0.034 Uiso 1 1 calc R U . . .
C49 C 0.3969(2) 0.9382(4) 0.4037(3) 0.0323(12) Uani 1 1 d . . . . .
H49A H 0.424087 0.952023 0.396218 0.039 Uiso 1 1 calc R U . . .
H49B H 0.395950 0.989516 0.430783 0.039 Uiso 1 1 calc R U . . .
C31 C 0.7710(2) 0.5177(4) 0.5851(3) 0.0338(13) Uani 1 1 d . . . . .
H31A H 0.802146 0.487079 0.593437 0.041 Uiso 1 1 calc R U . . .
H31B H 0.742334 0.503021 0.538135 0.041 Uiso 1 1 calc R U . . .
C29 C 0.7327(2) 0.6715(4) 0.5843(3) 0.0312(12) Uani 1 1 d . . . . .
H29A H 0.739146 0.739334 0.590963 0.037 Uiso 1 1 calc R U . . .
H29B H 0.702538 0.661260 0.537532 0.037 Uiso 1 1 calc R U . . .
Cl53 Cl 0.5487(3) 0.5456(4) 0.5543(3) 0.0295(14) Uani 0.45 1 d D . P A -1
Cl54 Cl 0.4555(5) 0.4554(8) 0.4513(6) 0.086(4) Uani 0.45 1 d D . P A -1
C52 C 0.4858(5) 0.5623(8) 0.4830(10) 0.097(8) Uani 0.45 1 d D . P A -1
H52A H 0.466342 0.600276 0.496006 0.117 Uiso 0.45 1 calc R U P A -1
H52B H 0.486591 0.596441 0.447434 0.117 Uiso 0.45 1 calc R U P A -1
C55 C 0.7373(5) 0.3087(8) 0.4897(6) 0.087(7) Uani 0.5 1 d D . P B -1
H55A H 0.752963 0.360233 0.479750 0.104 Uiso 0.5 1 calc R U P B -1
H55B H 0.711693 0.335675 0.496694 0.104 Uiso 0.5 1 calc R U P B -1
Cl57 Cl 0.7840(4) 0.2519(8) 0.5627(5) 0.146(5) Uani 0.5 1 d D . P B -1
Cl56 Cl 0.7073(3) 0.2325(6) 0.4217(5) 0.127(4) Uani 0.5 1 d D . P B -1

loop_
_atom_site_aniso_label
_atom_site_aniso_U_11
_atom_site_aniso_U_22
_atom_site_aniso_U_33
_atom_site_aniso_U_23
_atom_site_aniso_U_13
_atom_site_aniso_U_12
Br18 0.0424(3) 0.0476(3) 0.0207(3) -0.0086(2) 0.0165(2) -0.0143(3)
Br35 0.0355(3) 0.0360(3) 0.0308(3) -0.0103(2) 0.0177(2) 0.0006(2)
Br1 0.0545(4) 0.0297(3) 0.0318(3) 0.0008(2) 0.0286(3) 0.0070(2)
N9 0.028(2) 0.019(2) 0.022(2) -0.0006(16) 0.0163(18) 0.0011(16)
N16 0.022(2) 0.019(2) 0.029(2) -0.0032(17) 0.0182(19) -0.0035(16)
N33 0.023(2) 0.025(2) 0.027(2) 0.0023(18) 0.0149(19) 0.0017(16)
N43 0.029(2) 0.029(2) 0.022(2) 0.0018(18) 0.0135(19) 0.0073(18)
N26 0.025(2) 0.027(2) 0.019(2) -0.0005(17) 0.0131(18) -0.0019(17)
N50 0.036(3) 0.018(2) 0.023(2) 0.0042(17) 0.009(2) 0.0022(17)
C20 0.029(3) 0.023(2) 0.027(3) -0.004(2) 0.018(2) -0.007(2)
C19 0.030(3) 0.028(3) 0.015(2) -0.0055(19) 0.011(2) -0.004(2)
C27 0.018(2) 0.031(3) 0.016(2) 0.0017(19) 0.010(2) -0.0009(19)
C21 0.030(3) 0.024(3) 0.022(3) -0.0043(19) 0.019(2) -0.004(2)
C38 0.029(3) 0.021(2) 0.028(3) 0.001(2) 0.018(2) 0.002(2)
C25 0.025(3) 0.025(3) 0.020(2) -0.003(2) 0.013(2) -0.001(2)
C15 0.018(2) 0.025(3) 0.029(3) -0.001(2) 0.015(2) -0.0005(19)
C28 0.016(2) 0.028(3) 0.022(2) 0.000(2) 0.010(2) -0.0015(19)
C17 0.026(3) 0.019(2) 0.027(3) 0.002(2) 0.019(2) -0.0015(19)
C40 0.029(3) 0.019(2) 0.028(3) 0.001(2) 0.018(2) 0.000(2)
C11 0.023(2) 0.017(2) 0.024(2) -0.0015(19) 0.017(2) -0.0030(18)
C22 0.027(3) 0.022(2) 0.022(2) -0.007(2) 0.017(2) -0.0064(19)
C23 0.026(3) 0.015(2) 0.030(3) -0.0031(19) 0.020(2) -0.0041(18)
C5 0.027(3) 0.022(2) 0.025(3) 0.000(2) 0.014(2) -0.001(2)
C45 0.034(3) 0.014(2) 0.023(3) 0.0029(19) 0.012(2) 0.0059(19)
C12 0.027(3) 0.017(2) 0.036(3) -0.005(2) 0.022(2) -0.0018(19)
C34 0.020(3) 0.026(3) 0.026(3) 0.002(2) 0.012(2) -0.0010(19)
C10 0.031(3) 0.018(2) 0.025(3) -0.0018(19) 0.020(2) -0.0006(19)
C6 0.026(3) 0.019(2) 0.027(3) 0.002(2) 0.012(2) 0.0007(19)
C42 0.028(3) 0.023(3) 0.025(3) 0.001(2) 0.015(2) 0.006(2)
C41 0.025(3) 0.028(3) 0.025(3) -0.001(2) 0.011(2) 0.000(2)
C24 0.030(3) 0.025(3) 0.023(3) -0.001(2) 0.019(2) -0.002(2)
C47 0.034(3) 0.028(3) 0.023(3) 0.002(2) 0.008(2) 0.008(2)
C44 0.031(3) 0.026(3) 0.019(2) 0.002(2) 0.012(2) 0.011(2)
C2 0.032(3) 0.024(3) 0.031(3) 0.001(2) 0.022(2) 0.000(2)
C7 0.034(3) 0.017(2) 0.031(3) 0.001(2) 0.018(2) 0.002(2)
C8 0.028(3) 0.018(2) 0.024(3) 0.0014(19) 0.014(2) -0.0015(19)
C14 0.026(3) 0.027(3) 0.034(3) -0.010(2) 0.018(2) -0.007(2)
C4 0.025(3) 0.017(2) 0.024(3) 0.0018(19) 0.013(2) -0.0004(18)
C3 0.032(3) 0.018(2) 0.027(3) 0.003(2) 0.018(2) -0.001(2)
C39 0.031(3) 0.021(2) 0.027(3) 0.002(2) 0.019(2) 0.003(2)
C37 0.031(3) 0.017(2) 0.030(3) 0.002(2) 0.019(2) 0.003(2)
C13 0.030(3) 0.016(2) 0.043(3) -0.004(2) 0.025(3) -0.004(2)
C30 0.018(3) 0.053(4) 0.029(3) 0.004(2) 0.016(2) -0.004(2)
C51 0.030(3) 0.013(2) 0.034(3) 0.001(2) 0.017(2) 0.0022(19)
C36 0.037(3) 0.016(2) 0.025(3) -0.005(2) 0.019(2) -0.002(2)
C46 0.035(3) 0.024(3) 0.026(3) 0.000(2) 0.012(2) 0.001(2)
C48 0.044(3) 0.036(3) 0.023(3) 0.010(2) 0.016(3) 0.009(3)
C32 0.030(3) 0.036(3) 0.024(3) 0.006(2) 0.018(2) 0.009(2)
C49 0.036(3) 0.034(3) 0.030(3) 0.006(2) 0.020(3) 0.005(2)
C31 0.030(3) 0.052(4) 0.028(3) 0.009(3) 0.021(3) 0.012(2)
C29 0.028(3) 0.032(3) 0.037(3) 0.008(2) 0.021(3) 0.000(2)
Cl53 0.042(3) 0.025(3) 0.025(2) 0.000(2) 0.021(2) -0.005(2)
Cl54 0.069(7) 0.076(7) 0.098(8) -0.004(5) 0.037(5) -0.007(5)
C52 0.034(9) 0.035(9) 0.145(18) 0.019(10) 0.002(10) -0.005(7)
C55 0.068(11) 0.087(13) 0.096(13) -0.079(12) 0.040(10) -0.037(10)
Cl57 0.108(6) 0.212(11) 0.175(8) 0.106(8) 0.114(6) 0.080(7)
Cl56 0.068(4) 0.116(5) 0.205(8) -0.111(6) 0.080(5) -0.022(4)

loop_
_atom_type_symbol
_atom_type_description
_atom_type_scat_dispersion_real
_atom_type_scat_dispersion_imag
_atom_type_scat_source
C C 0.0033 0.0016 'International Tables Vol C Tables 4.2.6.8 and 6.1.1.4'
H H 0.0000 0.0000 'International Tables Vol C Tables 4.2.6.8 and 6.1.1.4'
Br Br -0.2901 2.4595 'International Tables Vol C Tables 4.2.6.8 and 6.1.1.4'
Cl Cl 0.1484 0.1585 'International Tables Vol C Tables 4.2.6.8 and 6.1.1.4'
N N 0.0061 0.0033 'International Tables Vol C Tables 4.2.6.8 and 6.1.1.4'

loop_
_geom_angle_atom_site_label_1
_geom_angle_atom_site_label_2
_geom_angle_atom_site_label_3
_geom_angle
_geom_angle_site_symmetry_1
_geom_angle_site_symmetry_3
_geom_angle_publ_flag
C8 N9 C10 117.4(4) . . ?
C17 N16 C11 115.6(4) . . ?
C34 N33 C28 118.1(4) . . ?
C42 N43 C44 117.7(4) . . ?
C25 N26 C27 117.8(4) . . ?
C51 N50 C45 117.1(4) . . ?
C19 C20 H20 120.4 . . ?
C19 C20 C21 119.2(5) . . ?
C21 C20 H20 120.4 . . ?
C20 C19 Br18 119.6(4) . . ?
C20 C19 C24 122.0(4) . . ?
C24 C19 Br18 118.4(4) . . ?
N26 C27 H27 109.5 . . ?
N26 C27 C28 109.1(4) . . ?
N26 C27 C32 108.6(4) . . ?
C28 C27 H27 109.5 . . ?
C28 C27 C32 110.7(4) . . ?
C32 C27 H27 109.5 . . ?
C20 C21 C25 119.9(4) . . ?
C22 C21 C20 119.7(4) . . ?
C22 C21 C25 120.3(4) . . ?
C39 C38 C42 120.1(4) . . ?
C39 C38 C37 119.1(5) . . ?
C37 C38 C42 120.8(4) . . ?
N26 C25 C21 120.9(4) . . ?
N26 C25 H25 119.5 . . ?
C21 C25 H25 119.5 . . ?
H15A C15 H15B 107.9 . . ?
C10 C15 H15A 109.3 . . ?
C10 C15 H15B 109.3 . . ?
C14 C15 H15A 109.3 . . ?
C14 C15 H15B 109.3 . . ?
C14 C15 C10 111.7(4) . . ?
N33 C28 C27 108.7(4) . . ?
N33 C28 H28 109.5 . . ?
N33 C28 C29 109.6(4) . . ?
C27 C28 H28 109.5 . . ?
C29 C28 C27 110.2(4) . . ?
C29 C28 H28 109.5 . . ?
N16 C17 H17 118.2 . . ?
N16 C17 C23 123.7(4) . . ?
C23 C17 H17 118.2 . . ?
C41 C40 C34 120.6(5) . . ?
C41 C40 C39 119.7(5) . . ?
C39 C40 C34 119.6(4) . . ?
N16 C11 H11 108.9 . . ?
N16 C11 C12 110.2(4) . . ?
N16 C11 C10 109.5(4) . . ?
C12 C11 H11 108.9 . . ?
C12 C11 C10 110.3(4) . . ?
C10 C11 H11 108.9 . . ?
C21 C22 H22 119.9 . . ?
C21 C22 C23 120.2(4) . . ?
C23 C22 H22 119.9 . . ?
C22 C23 C17 122.2(4) . . ?
C24 C23 C17 117.8(4) . . ?
C24 C23 C22 120.1(4) . . ?
C6 C5 H5 119.8 . . ?
C6 C5 C4 120.3(5) . . ?
C4 C5 H5 119.8 . . ?
N50 C45 H45 108.8 . . ?
N50 C45 C44 109.3(4) . . ?
N50 C45 C46 110.2(4) . . ?
C44 C45 H45 108.8 . . ?
C44 C45 C46 110.9(4) . . ?
C46 C45 H45 108.8 . . ?
C11 C12 H12A 109.5 . . ?
C11 C12 H12B 109.5 . . ?
C11 C12 C13 110.8(4) . . ?
H12A C12 H12B 108.1 . . ?
C13 C12 H12A 109.5 . . ?
C13 C12 H12B 109.5 . . ?
N33 C34 C40 121.7(4) . . ?
N33 C34 H34 119.2 . . ?
C40 C34 H34 119.2 . . ?
N9 C10 C15 109.1(4) . . ?
N9 C10 C11 109.0(4) . . ?
N9 C10 H10 109.5 . . ?
C15 C10 C11 110.2(4) . . ?
C15 C10 H10 109.5 . . ?
C11 C10 H10 109.5 . . ?
C5 C6 C51 120.9(5) . . ?
C7 C6 C5 119.7(4) . . ?
C7 C6 C51 119.4(4) . . ?
N43 C42 C38 121.6(5) . . ?
N43 C42 H42 119.2 . . ?
C38 C42 H42 119.2 . . ?
C40 C41 H41 120.6 . . ?
C40 C41 C36 118.8(5) . . ?
C36 C41 H41 120.6 . . ?
C19 C24 H24 120.6 . . ?
C23 C24 C19 118.8(4) . . ?
C23 C24 H24 120.6 . . ?
H47A C47 H47B 108.0 . . ?
C46 C47 H47A 109.4 . . ?
C46 C47 H47B 109.4 . . ?
C48 C47 H47A 109.4 . . ?
C48 C47 H47B 109.4 . . ?
C48 C47 C46 111.2(4) . . ?
N43 C44 C45 108.2(4) . . ?
N43 C44 H44 109.5 . . ?
N43 C44 C49 109.5(4) . . ?
C45 C44 H44 109.5 . . ?
C45 C44 C49 110.6(4) . . ?
C49 C44 H44 109.5 . . ?
C7 C2 Br1 119.7(4) . . ?
C7 C2 C3 121.3(5) . . ?
C3 C2 Br1 119.0(4) . . ?
C6 C7 H7 120.1 . . ?
C2 C7 C6 119.7(5) . . ?
C2 C7 H7 120.1 . . ?
N9 C8 H8 119.0 . . ?
N9 C8 C4 122.0(4) . . ?
C4 C8 H8 119.0 . . ?
C15 C14 H14A 109.5 . . ?
C15 C14 H14B 109.5 . . ?
H14A C14 H14B 108.1 . . ?
C13 C14 C15 110.8(4) . . ?
C13 C14 H14A 109.5 . . ?
C13 C14 H14B 109.5 . . ?
C5 C4 C8 119.1(4) . . ?
C3 C4 C5 119.9(4) . . ?
C3 C4 C8 121.0(4) . . ?
C2 C3 C4 119.2(4) . . ?
C2 C3 H3 120.4 . . ?
C4 C3 H3 120.4 . . ?
C38 C39 H39 119.4 . . ?
C40 C39 C38 121.1(5) . . ?
C40 C39 H39 119.4 . . ?
C38 C37 H37 120.7 . . ?
C36 C37 C38 118.6(5) . . ?
C36 C37 H37 120.7 . . ?
C12 C13 H13A 109.5 . . ?
C12 C13 H13B 109.5 . . ?
C14 C13 C12 110.7(4) . . ?
C14 C13 H13A 109.5 . . ?
C14 C13 H13B 109.5 . . ?
H13A C13 H13B 108.1 . . ?
H30A C30 H30B 108.1 . . ?
C31 C30 H30A 109.6 . . ?
C31 C30 H30B 109.6 . . ?
C31 C30 C29 110.4(4) . . ?
C29 C30 H30A 109.6 . . ?
C29 C30 H30B 109.6 . . ?
N50 C51 C6 123.7(5) . . ?
N50 C51 H51 118.2 . . ?
C6 C51 H51 118.2 . . ?
C41 C36 Br35 119.8(4) . . ?
C37 C36 Br35 117.6(4) . . ?
C37 C36 C41 122.6(5) . . ?
C45 C46 C47 110.2(4) . . ?
C45 C46 H46A 109.6 . . ?
C45 C46 H46B 109.6 . . ?
C47 C46 H46A 109.6 . . ?
C47 C46 H46B 109.6 . . ?
H46A C46 H46B 108.1 . . ?
C47 C48 H48A 109.5 . . ?
C47 C48 H48B 109.5 . . ?
C47 C48 C49 110.9(4) . . ?
H48A C48 H48B 108.0 . . ?
C49 C48 H48A 109.5 . . ?
C49 C48 H48B 109.5 . . ?
C27 C32 H32A 109.5 . . ?
C27 C32 H32B 109.5 . . ?
H32A C32 H32B 108.1 . . ?
C31 C32 C27 110.9(4) . . ?
C31 C32 H32A 109.5 . . ?
C31 C32 H32B 109.5 . . ?
C44 C49 C48 110.5(4) . . ?
C44 C49 H49A 109.5 . . ?
C44 C49 H49B 109.5 . . ?
C48 C49 H49A 109.5 . . ?
C48 C49 H49B 109.5 . . ?
H49A C49 H49B 108.1 . . ?
C30 C31 C32 110.9(4) . . ?
C30 C31 H31A 109.5 . . ?
C30 C31 H31B 109.5 . . ?
C32 C31 H31A 109.5 . . ?
C32 C31 H31B 109.5 . . ?
H31A C31 H31B 108.1 . . ?
C28 C29 C30 111.7(4) . . ?
C28 C29 H29A 109.3 . . ?
C28 C29 H29B 109.3 . . ?
C30 C29 H29A 109.3 . . ?
C30 C29 H29B 109.3 . . ?
H29A C29 H29B 107.9 . . ?
Cl53 C52 H52A 109.6 . . ?
Cl53 C52 H52B 109.6 . . ?
Cl54 C52 Cl53 110.2(7) . . ?
Cl54 C52 H52A 109.6 . . ?
Cl54 C52 H52B 109.6 . . ?
H52A C52 H52B 108.1 . . ?
H55A C55 H55B 108.1 . . ?
Cl57 C55 H55A 109.5 . . ?
Cl57 C55 H55B 109.5 . . ?
Cl57 C55 Cl56 110.7(8) . . ?
Cl56 C55 H55A 109.5 . . ?
Cl56 C55 H55B 109.5 . . ?

loop_
_geom_bond_atom_site_label_1
_geom_bond_atom_site_label_2
_geom_bond_distance
_geom_bond_site_symmetry_2
_geom_bond_publ_flag
Br18 C19 1.894(5) . ?
Br35 C36 1.912(5) . ?
Br1 C2 1.899(5) . ?
N9 C10 1.464(6) . ?
N9 C8 1.269(6) . ?
N16 C17 1.256(6) . ?
N16 C11 1.471(6) . ?
N33 C28 1.461(6) . ?
N33 C34 1.259(6) . ?
N43 C42 1.259(6) . ?
N43 C44 1.470(6) . ?
N26 C27 1.454(6) . ?
N26 C25 1.273(6) . ?
N50 C45 1.470(6) . ?
N50 C51 1.257(6) . ?
C20 H20 0.9500 . ?
C20 C19 1.372(7) . ?
C20 C21 1.402(7) . ?
C19 C24 1.395(7) . ?
C27 H27 1.0000 . ?
C27 C28 1.534(7) . ?
C27 C32 1.535(7) . ?
C21 C25 1.480(7) . ?
C21 C22 1.388(7) . ?
C38 C42 1.470(7) . ?
C38 C39 1.392(7) . ?
C38 C37 1.402(7) . ?
C25 H25 0.9500 . ?
C15 H15A 0.9900 . ?
C15 H15B 0.9900 . ?
C15 C10 1.530(6) . ?
C15 C14 1.527(7) . ?
C28 H28 1.0000 . ?
C28 C29 1.513(7) . ?
C17 H17 0.9500 . ?
C17 C23 1.490(6) . ?
C40 C34 1.487(7) . ?
C40 C41 1.382(7) . ?
C40 C39 1.390(7) . ?
C11 H11 1.0000 . ?
C11 C12 1.528(6) . ?
C11 C10 1.535(7) . ?
C22 H22 0.9500 . ?
C22 C23 1.402(6) . ?
C23 C24 1.385(7) . ?
C5 H5 0.9500 . ?
C5 C6 1.393(7) . ?
C5 C4 1.397(7) . ?
C45 H45 1.0000 . ?
C45 C44 1.522(7) . ?
C45 C46 1.524(7) . ?
C12 H12A 0.9900 . ?
C12 H12B 0.9900 . ?
C12 C13 1.534(7) . ?
C34 H34 0.9500 . ?
C10 H10 1.0000 . ?
C6 C7 1.391(7) . ?
C6 C51 1.481(7) . ?
C42 H42 0.9500 . ?
C41 H41 0.9500 . ?
C41 C36 1.385(7) . ?
C24 H24 0.9500 . ?
C47 H47A 0.9900 . ?
C47 H47B 0.9900 . ?
C47 C46 1.525(7) . ?
C47 C48 1.519(8) . ?
C44 H44 1.0000 . ?
C44 C49 1.525(7) . ?
C2 C7 1.383(7) . ?
C2 C3 1.389(7) . ?
C7 H7 0.9500 . ?
C8 H8 0.9500 . ?
C8 C4 1.476(7) . ?
C14 H14A 0.9900 . ?
C14 H14B 0.9900 . ?
C14 C13 1.521(7) . ?
C4 C3 1.392(7) . ?
C3 H3 0.9500 . ?
C39 H39 0.9500 . ?
C37 H37 0.9500 . ?
C37 C36 1.377(7) . ?
C13 H13A 0.9900 . ?
C13 H13B 0.9900 . ?
C30 H30A 0.9900 . ?
C30 H30B 0.9900 . ?
C30 C31 1.528(8) . ?
C30 C29 1.530(7) . ?
C51 H51 0.9500 . ?
C46 H46A 0.9900 . ?
C46 H46B 0.9900 . ?
C48 H48A 0.9900 . ?
C48 H48B 0.9900 . ?
C48 C49 1.536(8) . ?
C32 H32A 0.9900 . ?
C32 H32B 0.9900 . ?
C32 C31 1.532(7) . ?
C49 H49A 0.9900 . ?
C49 H49B 0.9900 . ?
C31 H31A 0.9900 . ?
C31 H31B 0.9900 . ?
C29 H29A 0.9900 . ?
C29 H29B 0.9900 . ?
Cl53 C52 1.763(9) . ?
Cl54 C52 1.741(9) . ?
C52 H52A 0.9900 . ?
C52 H52B 0.9900 . ?
C55 H55A 0.9900 . ?
C55 H55B 0.9900 . ?
C55 Cl57 1.729(9) . ?
C55 Cl56 1.730(8) . ?

loop_
_geom_torsion_atom_site_label_1
_geom_torsion_atom_site_label_2
_geom_torsion_atom_site_label_3
_geom_torsion_atom_site_label_4
_geom_torsion
_geom_torsion_site_symmetry_1
_geom_torsion_site_symmetry_2
_geom_torsion_site_symmetry_3
_geom_torsion_site_symmetry_4
_geom_torsion_publ_flag
Br18 C19 C24 C23 177.2(4) . . . . ?
Br1 C2 C7 C6 -178.5(4) . . . . ?
Br1 C2 C3 C4 178.0(4) . . . . ?
N9 C8 C4 C5 -174.6(5) . . . . ?
N9 C8 C4 C3 3.6(7) . . . . ?
N16 C17 C23 C22 0.9(7) . . . . ?
N16 C17 C23 C24 179.9(5) . . . . ?
N16 C11 C12 C13 -178.7(4) . . . . ?
N16 C11 C10 N9 -62.1(5) . . . . ?
N16 C11 C10 C15 178.2(4) . . . . ?
N33 C28 C29 C30 -177.0(4) . . . . ?
N43 C44 C49 C48 -175.8(4) . . . . ?
N26 C27 C28 N33 -63.6(5) . . . . ?
N26 C27 C28 C29 176.3(4) . . . . ?
N26 C27 C32 C31 -176.1(4) . . . . ?
N50 C45 C44 N43 -60.5(5) . . . . ?
N50 C45 C44 C49 179.6(4) . . . . ?
N50 C45 C46 C47 -178.7(4) . . . . ?
C20 C19 C24 C23 -2.4(8) . . . . ?
C20 C21 C25 N26 -1.9(7) . . . . ?
C20 C21 C22 C23 -0.4(7) . . . . ?
C19 C20 C21 C25 178.0(5) . . . . ?
C19 C20 C21 C22 -0.8(7) . . . . ?
C27 N26 C25 C21 -178.8(4) . . . . ?
C27 C28 C29 C30 -57.4(6) . . . . ?
C27 C32 C31 C30 56.0(6) . . . . ?
C21 C20 C19 Br18 -177.4(4) . . . . ?
C21 C20 C19 C24 2.2(8) . . . . ?
C21 C22 C23 C17 179.1(4) . . . . ?
C21 C22 C23 C24 0.1(7) . . . . ?
C38 C37 C36 Br35 179.5(4) . . . . ?
C38 C37 C36 C41 -1.1(7) . . . . ?
C25 N26 C27 C28 131.4(4) . . . . ?
C25 N26 C27 C32 -107.8(5) . . . . ?
C25 C21 C22 C23 -179.2(4) . . . . ?
C15 C14 C13 C12 -55.9(6) . . . . ?
C28 N33 C34 C40 179.5(4) . . . . ?
C28 C27 C32 C31 -56.4(6) . . . . ?
C17 N16 C11 C12 -118.9(5) . . . . ?
C17 N16 C11 C10 119.6(4) . . . . ?
C17 C23 C24 C19 -177.8(4) . . . . ?
C40 C41 C36 Br35 179.8(4) . . . . ?
C40 C41 C36 C37 0.5(8) . . . . ?
C11 N16 C17 C23 -179.2(4) . . . . ?
C11 C12 C13 C14 57.3(6) . . . . ?
C22 C21 C25 N26 176.9(5) . . . . ?
C22 C23 C24 C19 1.2(7) . . . . ?
C5 C6 C7 C2 0.5(8) . . . . ?
C5 C6 C51 N50 0.9(8) . . . . ?
C5 C4 C3 C2 0.4(7) . . . . ?
C45 N50 C51 C6 -178.1(4) . . . . ?
C45 C44 C49 C48 -56.6(6) . . . . ?
C12 C11 C10 N9 176.5(4) . . . . ?
C12 C11 C10 C15 56.8(5) . . . . ?
C34 N33 C28 C27 118.7(5) . . . . ?
C34 N33 C28 C29 -120.9(5) . . . . ?
C34 C40 C41 C36 -177.7(4) . . . . ?
C34 C40 C39 C38 178.2(4) . . . . ?
C10 N9 C8 C4 178.9(4) . . . . ?
C10 C15 C14 C13 56.0(6) . . . . ?
C10 C11 C12 C13 -57.6(5) . . . . ?
C6 C5 C4 C8 178.5(4) . . . . ?
C6 C5 C4 C3 0.3(7) . . . . ?
C42 N43 C44 C45 126.7(5) . . . . ?
C42 N43 C44 C49 -112.7(5) . . . . ?
C42 C38 C39 C40 179.7(4) . . . . ?
C42 C38 C37 C36 -179.5(4) . . . . ?
C41 C40 C34 N33 175.3(5) . . . . ?
C41 C40 C39 C38 0.7(7) . . . . ?
C47 C48 C49 C44 55.9(6) . . . . ?
C44 N43 C42 C38 -178.3(4) . . . . ?
C44 C45 C46 C47 -57.5(6) . . . . ?
C7 C6 C51 N50 -177.8(5) . . . . ?
C7 C2 C3 C4 -0.7(8) . . . . ?
C8 N9 C10 C15 -113.3(5) . . . . ?
C8 N9 C10 C11 126.4(4) . . . . ?
C8 C4 C3 C2 -177.7(5) . . . . ?
C14 C15 C10 N9 -175.8(4) . . . . ?
C14 C15 C10 C11 -56.3(5) . . . . ?
C4 C5 C6 C7 -0.8(7) . . . . ?
C4 C5 C6 C51 -179.5(4) . . . . ?
C3 C2 C7 C6 0.3(8) . . . . ?
C39 C38 C42 N43 -171.6(5) . . . . ?
C39 C38 C37 C36 1.5(7) . . . . ?
C39 C40 C34 N33 -2.2(7) . . . . ?
C39 C40 C41 C36 -0.2(7) . . . . ?
C37 C38 C42 N43 9.4(7) . . . . ?
C37 C38 C39 C40 -1.4(7) . . . . ?
C51 N50 C45 C44 109.6(5) . . . . ?
C51 N50 C45 C46 -128.3(5) . . . . ?
C51 C6 C7 C2 179.2(5) . . . . ?
C46 C45 C44 N43 177.8(4) . . . . ?
C46 C45 C44 C49 57.9(5) . . . . ?
C46 C47 C48 C49 -56.2(6) . . . . ?
C48 C47 C46 C45 56.8(6) . . . . ?
C32 C27 C28 N33 176.9(4) . . . . ?
C32 C27 C28 C29 56.8(5) . . . . ?
C31 C30 C29 C28 57.1(6) . . . . ?
C29 C30 C31 C32 -55.8(6) . . . . ?
